data_7105013
loop_
_publ_author_name
'Szymczak, Nathaniel K'
'Berben, Louise A'
'Peters, Jonas C'

_publ_section_title
;
 Redox rich dicobalt macrocycles as templates for multi-electron
 transformations.
;
_journal_issue 44
_journal_name_full 'Chemical communications (Cambridge, England)'
_journal_page_first 6729
_journal_page_last 6731
_journal_paper_doi 10.1039/b913946j
_journal_year 2009
_chemical_formula_sum 'C22 H25 B2 Cl Co2 F4 N11 O8'
_chemical_formula_weight 822.46
_chemical_name_systematic
;
?
;
_space_group_IT_number 15
_symmetry_cell_setting monoclinic
_symmetry_space_group_name_Hall '-C 2yc'
_symmetry_space_group_name_H-M 'C 1 2/c 1'
_atom_sites_solution_hydrogens geom
_atom_sites_solution_primary direct
_atom_sites_solution_secondary difmap
_audit_creation_method SHELXL-97
_cell_angle_alpha 90.00
_cell_angle_beta 120.5490(10)
_cell_angle_gamma 90.00
_cell_formula_units_Z 4
_cell_length_a 20.2112(12)
_cell_length_b 13.9739(8)
_cell_length_c 12.7646(7)
_cell_measurement_reflns_used 100
_cell_measurement_temperature 296(2)
_cell_measurement_theta_max 31.50
_cell_measurement_theta_min 2.34
_cell_volume 3104.7(3)
_computing_structure_refinement 'SHELXL-97 (Sheldrick, 1997)'
_computing_structure_solution 'SHELXS-97 (Sheldrick, 1990)'
_diffrn_ambient_temperature 296(2)
_diffrn_measured_fraction_theta_full 0.998
_diffrn_measured_fraction_theta_max 0.998
_diffrn_measurement_device_type 'Bruker P4'
_diffrn_measurement_method 'phi and omega scans'
_diffrn_radiation_monochromator graphite
_diffrn_radiation_source 'fine-focus sealed tube'
_diffrn_radiation_type MoK\a
_diffrn_radiation_wavelength 0.71073
_diffrn_reflns_av_R_equivalents 0.0314
_diffrn_reflns_av_sigmaI/netI 0.0163
_diffrn_reflns_limit_h_max 28
_diffrn_reflns_limit_h_min -28
_diffrn_reflns_limit_k_max 19
_diffrn_reflns_limit_k_min -19
_diffrn_reflns_limit_l_max 18
_diffrn_reflns_limit_l_min -18
_diffrn_reflns_number 35757
_diffrn_reflns_theta_full 30.51
_diffrn_reflns_theta_max 30.51
_diffrn_reflns_theta_min 1.87
_exptl_absorpt_coefficient_mu 1.245
_exptl_absorpt_correction_T_max 0.8353
_exptl_absorpt_correction_T_min 0.7461
_exptl_absorpt_correction_type multi-scan
_exptl_absorpt_process_details 'Blessing, Acta. Cryst.'
_exptl_crystal_colour green
_exptl_crystal_density_diffrn 1.760
_exptl_crystal_density_method 'not measured'
_exptl_crystal_description block
_exptl_crystal_F_000 1660
_exptl_crystal_size_max 0.25
_exptl_crystal_size_mid 0.20
_exptl_crystal_size_min 0.15
_refine_diff_density_max 0.699
_refine_diff_density_min -0.783
_refine_diff_density_rms 0.074
_refine_ls_extinction_method none
_refine_ls_goodness_of_fit_ref 1.051
_refine_ls_hydrogen_treatment none
_refine_ls_matrix_type full
_refine_ls_number_parameters 258
_refine_ls_number_reflns 4730
_refine_ls_number_restraints 0
_refine_ls_restrained_S_all 1.051
_refine_ls_R_factor_all 0.0392
_refine_ls_R_factor_gt 0.0349
_refine_ls_shift/su_max 0.002
_refine_ls_shift/su_mean 0.000
_refine_ls_structure_factor_coef Fsqd
_refine_ls_weighting_details 'calc w=1/[\s^2^(Fo^2^)+(0.0455P)^2^+4.7314P] where P=(Fo^2^+2Fc^2^)/3'
_refine_ls_weighting_scheme calc
_refine_ls_wR_factor_gt 0.0893
_refine_ls_wR_factor_ref 0.0933
_reflns_number_gt 4280
_reflns_number_total 4730
_reflns_threshold_expression >2sigma(I)
_cod_data_source_file b913946j.txt
_cod_data_source_block nks3-51
_cod_original_sg_symbol_H-M C2/c
_cod_database_code 7105013

loop_
_symmetry_equiv_pos_as_xyz
'x, y, z'
'-x, y, -z+1/2'
'x+1/2, y+1/2, z'
'-x+1/2, y+1/2, -z+1/2'
'-x, -y, -z'
'x, -y, z-1/2'
'-x+1/2, -y+1/2, -z'
'x+1/2, -y+1/2, z-1/2'

loop_
_atom_site_label
_atom_site_type_symbol
_atom_site_fract_x
_atom_site_fract_y
_atom_site_fract_z
_atom_site_U_iso_or_equiv
_atom_site_adp_type
_atom_site_occupancy
_atom_site_symmetry_multiplicity
_atom_site_calc_flag
_atom_site_refinement_flags
_atom_site_disorder_assembly
_atom_site_disorder_group
Co1 Co 0.271127(13) 0.636379(15) 0.94461(2) 0.02497(8) Uani 1 1 d . . .
N1 N 0.29907(7) 0.76560(9) 0.92883(10) 0.0194(2) Uani 1 1 d . . .
N2 N 0.22169(7) 0.65222(9) 1.04013(10) 0.0181(2) Uani 1 1 d . . .
N3 N 0.25843(7) 0.50501(9) 0.96779(11) 0.0212(2) Uani 1 1 d . A .
N4 N 0.32916(7) 0.60718(10) 0.86948(11) 0.0222(2) Uani 1 1 d . A .
C1 C 0.33866(8) 0.76990(11) 0.86817(13) 0.0214(3) Uani 1 1 d . . .
C2 C 0.35688(9) 0.67787(11) 0.83737(13) 0.0233(3) Uani 1 1 d . A .
C3 C 0.22209(8) 0.48320(11) 1.02382(13) 0.0215(3) Uani 1 1 d . . .
C4 C 0.20066(8) 0.56713(11) 1.06685(12) 0.0209(3) Uani 1 1 d . A .
C5 C 0.35916(9) 0.85597(12) 0.83753(15) 0.0250(3) Uani 1 1 d . . .
H5 H 0.3852 0.8569 0.7949 0.030 Uiso 1 1 calc R . .
C6 C 0.16017(9) 0.56099(12) 1.12813(14) 0.0256(3) Uani 1 1 d . . .
H6 H 0.1466 0.5019 1.1452 0.031 Uiso 1 1 calc R A .
C7 C 0.20106(10) 0.38360(12) 1.03857(15) 0.0284(3) Uani 1 1 d . A .
H7A H 0.1468 0.3745 0.9861 0.043 Uiso 1 1 calc R . .
H7B H 0.2145 0.3737 1.1215 0.043 Uiso 1 1 calc R . .
H7C H 0.2284 0.3386 1.0176 0.043 Uiso 1 1 calc R . .
C8 C 0.40305(11) 0.66352(14) 0.77660(19) 0.0351(4) Uani 1 1 d . . .
H8A H 0.4481 0.6267 0.8288 0.053 Uiso 1 1 calc R A .
H8B H 0.4180 0.7246 0.7610 0.053 Uiso 1 1 calc R . .
H8C H 0.3726 0.6301 0.7012 0.053 Uiso 1 1 calc R . .
O1 O 0.33939(8) 0.51959(8) 0.83186(11) 0.0298(3) Uani 1 1 d . . .
O2 O 0.27393(8) 0.42850(8) 0.91679(11) 0.0289(2) Uani 1 1 d . . .
B1 B 0.34351(12) 0.43690(14) 0.90760(18) 0.0308(4) Uani 1 1 d . A .
F1 F 0.34376(8) 0.35702(8) 0.84435(12) 0.0402(3) Uani 1 1 d . . .
F2 F 0.40863(7) 0.44257(10) 1.02184(11) 0.0438(3) Uani 1 1 d . . .
N5 N 0.16483(8) 0.65578(9) 0.78378(11) 0.0219(2) Uani 1 1 d . A .
C9 C 0.03284(10) 0.69626(15) 0.59466(17) 0.0360(4) Uani 1 1 d . A .
H9A H 0.0258 0.6571 0.5279 0.054 Uiso 1 1 calc R . .
H9B H 0.0313 0.7625 0.5737 0.054 Uiso 1 1 calc R . .
H9C H -0.0074 0.6833 0.6118 0.054 Uiso 1 1 calc R . .
C11 C 0.10687(9) 0.67477(11) 0.70166(14) 0.0225(3) Uani 1 1 d . . .
Cl1 Cl 0.0000 0.46363(4) 0.7500 0.03011(12) Uani 1 2 d S . .
O3 O 0.07579(14) 0.4910(2) 0.7825(3) 0.0327(5) Uani 0.50 1 d P . .
O4 O 0.0000 0.36345(16) 0.7500 0.0797(11) Uani 1 2 d S . .
O5 O -0.00059(18) 0.4779(2) 0.8709(3) 0.0419(6) Uani 0.50 1 d P . .
O6 O 0.05598(18) 0.5218(3) 0.8340(3) 0.0494(8) Uani 0.50 1 d P . .
N6 N 0.39079(15) 0.63967(18) 1.1282(2) 0.0223(5) Uani 0.50 1 d P A 2
C12 C 0.4530(3) 0.6172(4) 1.1929(5) 0.0317(9) Uani 0.50 1 d P . 2
C10 C 0.5340(4) 0.5881(5) 1.2745(7) 0.0545(16) Uani 0.50 1 d P . 1
H10A H 0.5527 0.6526 1.2949 0.082 Uiso 0.50 1 calc PR . 1
H10B H 0.5494 0.5614 1.2209 0.082 Uiso 0.50 1 calc PR . 1
H10C H 0.5550 0.5504 1.3473 0.082 Uiso 0.50 1 calc PR . 1

loop_
_atom_site_aniso_label
_atom_site_aniso_U_11
_atom_site_aniso_U_22
_atom_site_aniso_U_33
_atom_site_aniso_U_23
_atom_site_aniso_U_13
_atom_site_aniso_U_12
Co1 0.03724(14) 0.01995(11) 0.03099(13) 0.00750(7) 0.02701(11) 0.00842(8)
N1 0.0174(5) 0.0260(6) 0.0152(5) -0.0018(4) 0.0085(4) -0.0001(4)
N2 0.0176(5) 0.0227(5) 0.0139(5) 0.0004(4) 0.0078(4) -0.0001(4)
N3 0.0255(6) 0.0196(5) 0.0202(5) 0.0012(4) 0.0127(5) 0.0039(4)
N4 0.0242(6) 0.0241(6) 0.0200(5) -0.0017(4) 0.0124(5) 0.0041(5)
C1 0.0186(6) 0.0290(7) 0.0178(6) -0.0030(5) 0.0102(5) -0.0030(5)
C2 0.0227(6) 0.0289(7) 0.0219(6) -0.0035(5) 0.0138(5) -0.0006(5)
C3 0.0233(6) 0.0222(6) 0.0181(6) 0.0005(5) 0.0098(5) 0.0009(5)
C4 0.0195(6) 0.0256(7) 0.0168(6) -0.0009(5) 0.0088(5) -0.0020(5)
C5 0.0245(7) 0.0309(8) 0.0254(7) -0.0041(6) 0.0170(6) -0.0062(6)
C6 0.0269(7) 0.0281(7) 0.0267(7) -0.0021(6) 0.0170(6) -0.0065(6)
C7 0.0360(8) 0.0256(7) 0.0275(7) 0.0004(6) 0.0191(7) -0.0035(6)
C8 0.0398(9) 0.0381(9) 0.0439(10) -0.0096(8) 0.0332(8) -0.0053(7)
O1 0.0445(7) 0.0237(5) 0.0337(6) -0.0004(4) 0.0289(6) 0.0062(5)
O2 0.0434(7) 0.0200(5) 0.0346(6) 0.0000(4) 0.0281(5) 0.0051(5)
B1 0.0408(10) 0.0268(8) 0.0326(9) 0.0045(7) 0.0243(8) 0.0116(7)
F1 0.0620(8) 0.0269(5) 0.0494(7) 0.0024(4) 0.0413(6) 0.0127(5)
F2 0.0413(6) 0.0497(7) 0.0383(6) 0.0076(5) 0.0186(5) 0.0202(5)
N5 0.0253(6) 0.0224(5) 0.0195(5) 0.0004(4) 0.0124(5) 0.0006(5)
C9 0.0244(7) 0.0395(9) 0.0306(8) 0.0024(7) 0.0041(6) 0.0026(7)
C11 0.0233(6) 0.0212(6) 0.0232(6) -0.0017(5) 0.0120(5) -0.0003(5)
Cl1 0.0218(2) 0.0247(2) 0.0472(3) 0.000 0.0200(2) 0.000
O3 0.0247(11) 0.0377(13) 0.0417(14) -0.0029(11) 0.0213(11) -0.0075(10)
O4 0.110(2) 0.0250(10) 0.172(4) 0.000 0.122(3) 0.000
O5 0.0495(16) 0.0497(16) 0.0428(15) -0.0061(13) 0.0355(14) -0.0101(13)
O6 0.0363(15) 0.0512(18) 0.0432(16) -0.0026(14) 0.0074(13) -0.0131(13)
N6 0.0227(11) 0.0242(12) 0.0187(11) 0.0010(9) 0.0096(9) 0.0013(9)
C12 0.034(2) 0.025(2) 0.031(2) -0.0016(15) 0.013(2) -0.0005(16)
C10 0.039(3) 0.056(4) 0.051(4) 0.010(3) 0.009(3) 0.016(3)

loop_
_atom_type_symbol
_atom_type_description
_atom_type_scat_dispersion_real
_atom_type_scat_dispersion_imag
_atom_type_scat_source
C C 0.0033 0.0016 'International Tables Vol C Tables 4.2.6.8 and 6.1.1.4'
H H 0.0000 0.0000 'International Tables Vol C Tables 4.2.6.8 and 6.1.1.4'
B B 0.0013 0.0007 'International Tables Vol C Tables 4.2.6.8 and 6.1.1.4'
N N 0.0061 0.0033 'International Tables Vol C Tables 4.2.6.8 and 6.1.1.4'
O O 0.0106 0.0060 'International Tables Vol C Tables 4.2.6.8 and 6.1.1.4'
F F 0.0171 0.0103 'International Tables Vol C Tables 4.2.6.8 and 6.1.1.4'
Cl Cl 0.1484 0.1585 'International Tables Vol C Tables 4.2.6.8 and 6.1.1.4'
Co Co 0.3494 0.9721 'International Tables Vol C Tables 4.2.6.8 and 6.1.1.4'

loop_
_geom_angle_atom_site_label_1
_geom_angle_atom_site_label_2
_geom_angle_atom_site_label_3
_geom_angle
_geom_angle_site_symmetry_1
_geom_angle_site_symmetry_3
_geom_angle_publ_flag
N3 Co1 N4 92.18(6) . . ?
N3 Co1 N1 171.86(5) . . ?
N4 Co1 N1 81.95(6) . . ?
N3 Co1 N2 81.88(5) . . ?
N4 Co1 N2 171.30(5) . . ?
N1 Co1 N2 103.28(5) . . ?
N3 Co1 N5 97.18(5) . . ?
N4 Co1 N5 96.98(5) . . ?
N1 Co1 N5 89.17(5) . . ?
N2 Co1 N5 90.11(5) . . ?
N3 Co1 N6 90.89(7) . . ?
N4 Co1 N6 85.49(8) . . ?
N1 Co1 N6 83.06(7) . . ?
N2 Co1 N6 88.22(7) . . ?
N5 Co1 N6 171.44(7) . . ?
N2 N1 C1 119.16(13) 7_567 . ?
N2 N1 Co1 127.85(9) 7_567 . ?
C1 N1 Co1 112.69(10) . . ?
N1 N2 C4 119.07(12) 7_567 . ?
N1 N2 Co1 128.12(10) 7_567 . ?
C4 N2 Co1 112.52(10) . . ?
C3 N3 O2 114.21(12) . . ?
C3 N3 Co1 118.25(10) . . ?
O2 N3 Co1 126.87(10) . . ?
C2 N4 O1 113.74(12) . . ?
C2 N4 Co1 118.14(11) . . ?
O1 N4 Co1 127.72(10) . . ?
N1 C1 C5 122.70(14) . . ?
N1 C1 C2 114.69(13) . . ?
C5 C1 C2 122.61(13) . . ?
N4 C2 C1 112.32(13) . . ?
N4 C2 C8 122.86(15) . . ?
C1 C2 C8 124.81(14) . . ?
N3 C3 C4 112.39(13) . . ?
N3 C3 C7 124.46(14) . . ?
C4 C3 C7 123.10(13) . . ?
N2 C4 C6 122.76(14) . . ?
N2 C4 C3 114.79(12) . . ?
C6 C4 C3 122.43(14) . . ?
C6 C5 C1 118.01(14) 7_567 . ?
C5 C6 C4 118.26(14) 7_567 . ?
N4 O1 B1 115.91(12) . . ?
N3 O2 B1 115.72(13) . . ?
F1 B1 F2 112.27(15) . . ?
F1 B1 O2 105.64(16) . . ?
F2 B1 O2 110.83(14) . . ?
F1 B1 O1 105.36(14) . . ?
F2 B1 O1 110.55(17) . . ?
O2 B1 O1 112.00(14) . . ?
C11 N5 Co1 173.12(13) . . ?
N5 C11 C9 178.15(17) . . ?
O6 Cl1 O6 106.8(3) . 2_556 ?
O6 Cl1 O4 126.61(15) . . ?
O6 Cl1 O4 126.61(15) 2_556 . ?
O6 Cl1 O3 114.2(2) . 2_556 ?
O6 Cl1 O3 43.04(18) 2_556 2_556 ?
O4 Cl1 O3 105.60(12) . 2_556 ?
O6 Cl1 O3 43.04(18) . . ?
O6 Cl1 O3 114.2(2) 2_556 . ?
O4 Cl1 O3 105.60(12) . . ?
O3 Cl1 O3 148.8(2) 2_556 . ?
O6 Cl1 O5 64.31(19) . . ?
O6 Cl1 O5 106.3(2) 2_556 . ?
O4 Cl1 O5 97.34(12) . . ?
O3 Cl1 O5 72.89(16) 2_556 . ?
O3 Cl1 O5 103.03(16) . . ?
O6 Cl1 O5 106.3(2) . 2_556 ?
O6 Cl1 O5 64.31(19) 2_556 2_556 ?
O4 Cl1 O5 97.34(12) . 2_556 ?
O3 Cl1 O5 103.03(16) 2_556 2_556 ?
O3 Cl1 O5 72.89(16) . 2_556 ?
O5 Cl1 O5 165.3(2) . 2_556 ?
O6 O3 Cl1 65.5(2) . . ?
O6 O3 O5 110.9(3) . 2_556 ?
Cl1 O3 O5 57.25(13) . 2_556 ?
Cl1 O5 O6 51.64(15) . . ?
Cl1 O5 O3 49.86(12) . 2_556 ?
O6 O5 O3 88.52(19) . 2_556 ?
O3 O6 Cl1 71.5(2) . . ?
O3 O6 O5 127.8(3) . . ?
Cl1 O6 O5 64.05(17) . . ?
C12 N6 Co1 155.1(3) . . ?
N6 C12 C12 162.6(4) . 2_657 ?

loop_
_geom_bond_atom_site_label_1
_geom_bond_atom_site_label_2
_geom_bond_distance
_geom_bond_site_symmetry_2
_geom_bond_publ_flag
Co1 N3 1.8976(13) . ?
Co1 N4 1.8988(13) . ?
Co1 N1 1.9329(13) . ?
Co1 N2 1.9423(12) . ?
Co1 N5 2.1023(13) . ?
Co1 N6 2.363(3) . ?
N1 N2 1.3494(17) 7_567 ?
N1 C1 1.3686(18) . ?
N2 N1 1.3494(17) 7_567 ?
N2 C4 1.3630(19) . ?
N3 C3 1.2953(19) . ?
N3 O2 1.3682(16) . ?
N4 C2 1.300(2) . ?
N4 O1 1.3684(17) . ?
C1 C5 1.391(2) . ?
C1 C2 1.446(2) . ?
C2 C8 1.500(2) . ?
C3 C4 1.451(2) . ?
C3 C7 1.495(2) . ?
C4 C6 1.393(2) . ?
C5 C6 1.366(2) 7_567 ?
C6 C5 1.366(2) 7_567 ?
O1 B1 1.482(2) . ?
O2 B1 1.474(2) . ?
B1 F1 1.379(2) . ?
B1 F2 1.383(2) . ?
N5 C11 1.137(2) . ?
C9 C11 1.455(2) . ?
Cl1 O6 1.363(3) . ?
Cl1 O6 1.363(3) 2_556 ?
Cl1 O4 1.400(2) . ?
Cl1 O3 1.421(2) 2_556 ?
Cl1 O3 1.421(2) . ?
Cl1 O5 1.563(3) . ?
Cl1 O5 1.563(3) 2_556 ?
O3 O6 1.023(4) . ?
O3 O5 1.776(4) 2_556 ?
O5 O6 1.566(4) . ?
O5 O3 1.776(4) 2_556 ?
N6 C12 1.143(6) . ?
C12 C12 1.708(12) 2_657 ?
C10 C10 1.186(14) 2_657 ?
